data_1550007
loop_
_publ_author_name
'K\"ogel, Julius F'
'Timoshkin, Alexey Y.'
'Schr\"oder, Artem'
'Lork, Enno'
'Beckmann, Jens'

_publ_section_title
;
 Al(OCArF3)<sub>3</sub> - a thermally stable Lewis superacid.
;
_journal_issue 43
_journal_name_full 'Chemical science'
_journal_page_first 8178
_journal_page_last 8183
_journal_paper_doi 10.1039/c8sc02981d
_journal_volume 9
_journal_year 2018
_chemical_formula_sum 'C65 H20 Al F46 Li O5'
_chemical_formula_weight 1788.73
_space_group_IT_number 14
_space_group_name_Hall '-P 2yn'
_space_group_name_H-M_alt 'P 1 21/n 1'
_symmetry_cell_setting monoclinic
_symmetry_space_group_name_Hall '-P 2yn'
_symmetry_space_group_name_H-M 'P 1 21/n 1'
_atom_sites_solution_hydrogens geom
_atom_sites_solution_primary direct
_atom_sites_solution_secondary difmap
_audit_creation_method SHELXL-97
_audit_update_record
;
2018-08-24 deposited with the CCDC.
2018-10-02 downloaded from the CCDC.
;
_cell_angle_alpha 90.00
_cell_angle_beta 104.0200(10)
_cell_angle_gamma 90.00
_cell_formula_units_Z 4
_cell_length_a 13.5375(3)
_cell_length_b 24.2062(5)
_cell_length_c 20.9262(4)
_cell_measurement_reflns_used 9624
_cell_measurement_temperature 100
_cell_measurement_theta_max 29.06
_cell_measurement_theta_min 2.29
_cell_volume 6653.1(2)
_computing_cell_refinement 'Bruker SAINT'
_computing_data_collection 'Bruker APEX2'
_computing_data_reduction 'Bruker SAINT'
_computing_molecular_graphics 'Bruker SHELXTL'
_computing_publication_material 'Bruker SHELXTL'
_computing_structure_refinement 'SHELXL-2013 (Sheldrick 2013)'
_computing_structure_solution 'SHELXS-97 (Sheldrick 2008)'
_diffrn_ambient_temperature 100(2)
_diffrn_measured_fraction_theta_full 0.998
_diffrn_measured_fraction_theta_max 0.998
_diffrn_measurement_device_type 'Bruker Venture D8 CMOS'
_diffrn_measurement_method '\f and \w scans'
_diffrn_radiation_monochromator graphite
_diffrn_radiation_source 'fine-focus sealed tube'
_diffrn_radiation_type MoK\a
_diffrn_radiation_wavelength 0.71073
_diffrn_reflns_av_R_equivalents 0.0797
_diffrn_reflns_av_sigmaI/netI 0.0191
_diffrn_reflns_limit_h_max 19
_diffrn_reflns_limit_h_min -19
_diffrn_reflns_limit_k_max 34
_diffrn_reflns_limit_k_min -34
_diffrn_reflns_limit_l_max 29
_diffrn_reflns_limit_l_min -29
_diffrn_reflns_number 753649
_diffrn_reflns_theta_full 30.07
_diffrn_reflns_theta_max 30.07
_diffrn_reflns_theta_min 2.18
_exptl_absorpt_coefficient_mu 0.212
_exptl_absorpt_correction_T_max 0.7460
_exptl_absorpt_correction_T_min 0.7112
_exptl_absorpt_correction_type multi-scan
_exptl_absorpt_process_details 'SADABS; Bruker, 2000'
_exptl_crystal_colour colourless
_exptl_crystal_density_diffrn 1.786
_exptl_crystal_density_method 'not measured'
_exptl_crystal_description block
_exptl_crystal_F_000 3520
_exptl_crystal_recrystallization_method 'Re-crystallisation from solvent: Diethyl ether'
_exptl_crystal_size_max 0.06
_exptl_crystal_size_mid 0.06
_exptl_crystal_size_min 0.05
_platon_squeeze_details
;
;
_refine_diff_density_max 1.678
_refine_diff_density_min -1.123
_refine_diff_density_rms 0.088
_refine_ls_extinction_method none
_refine_ls_goodness_of_fit_ref 1.240
_refine_ls_hydrogen_treatment constr
_refine_ls_matrix_type full
_refine_ls_number_parameters 1067
_refine_ls_number_reflns 19478
_refine_ls_number_restraints 0
_refine_ls_restrained_S_all 1.240
_refine_ls_R_factor_all 0.0917
_refine_ls_R_factor_gt 0.0855
_refine_ls_shift/su_max 0.001
_refine_ls_shift/su_mean 0.000
_refine_ls_structure_factor_coef Fsqd
_refine_ls_weighting_details 'calc w=1/[\s^2^(Fo^2^)+(0.0582P)^2^+15.0010P] where P=(Fo^2^+2Fc^2^)/3'
_refine_ls_weighting_scheme calc
_refine_ls_wR_factor_gt 0.1828
_refine_ls_wR_factor_ref 0.1864
_reflns_number_gt 18494
_reflns_number_total 19478
_reflns_threshold_expression >2sigma(I)
_cod_data_source_file c8sc02981d2.cif
_cod_data_source_block shelxl_CCDC4
_cod_depositor_comments
;
The following automatic conversions were performed:

'_symmetry_cell_setting' value 'Monoclinic' changed to 'monoclinic'
according to
/home/data/users/saulius/crontab/automatic-downloads/rss-feeds/RSC/lib/dictionaries/cif_core.dic
dictionary named 'cif_core.dic' version 2.4.2 from 2011-04-26.

Automatic conversion script
Id: cif_fix_values 4973 2017-02-22 13:04:09Z antanas 

 Adding full bibliography for 1550001--1550014.cif.
;
_cod_original_sg_symbol_H-M P2(1)/n
_cod_database_code 1550007

loop_
_symmetry_equiv_pos_as_xyz
'x, y, z'
'-x+1/2, y+1/2, -z+1/2'
'-x, -y, -z'
'x-1/2, -y-1/2, z-1/2'

loop_
_atom_site_label
_atom_site_type_symbol
_atom_site_fract_x
_atom_site_fract_y
_atom_site_fract_z
_atom_site_U_iso_or_equiv
_atom_site_adp_type
_atom_site_occupancy
_atom_site_symmetry_multiplicity
_atom_site_calc_flag
_atom_site_refinement_flags
C1 C 0.52004(19) 0.47129(11) 0.77711(12) 0.0168(5) Uani 1 1 d .
C2 C 0.24998(19) 0.35034(10) 0.84172(12) 0.0140(4) Uani 1 1 d .
C3 C 0.1831(2) 0.44635(12) 0.61843(12) 0.0186(5) Uani 1 1 d .
C10 C 0.5336(2) 0.49025(12) 0.70910(13) 0.0189(5) Uani 1 1 d .
C11 C 0.5670(2) 0.45237(13) 0.66871(13) 0.0224(5) Uani 1 1 d .
C12 C 0.5829(2) 0.46629(14) 0.60802(14) 0.0263(6) Uani 1 1 d .
C13 C 0.5621(2) 0.51909(15) 0.58432(14) 0.0284(6) Uani 1 1 d .
C14 C 0.5215(2) 0.55670(14) 0.61990(15) 0.0267(6) Uani 1 1 d .
C15 C 0.5075(2) 0.54198(13) 0.68115(14) 0.0226(5) Uani 1 1 d .
C20 C 0.5071(2) 0.52226(11) 0.81961(12) 0.0168(5) Uani 1 1 d .
C21 C 0.5851(2) 0.56071(12) 0.83771(13) 0.0211(5) Uani 1 1 d .
C22 C 0.5789(2) 0.60689(12) 0.87515(14) 0.0235(6) Uani 1 1 d .
C23 C 0.4917(2) 0.61621(12) 0.89593(13) 0.0225(5) Uani 1 1 d .
C24 C 0.4131(2) 0.57936(12) 0.87911(13) 0.0212(5) Uani 1 1 d .
C25 C 0.4211(2) 0.53265(11) 0.84208(12) 0.0173(5) Uani 1 1 d .
C30 C 0.6150(2) 0.44134(11) 0.82001(13) 0.0182(5) Uani 1 1 d .
C31 C 0.6032(2) 0.41459(11) 0.87669(13) 0.0192(5) Uani 1 1 d .
C32 C 0.6809(3) 0.38581(13) 0.91829(14) 0.0269(6) Uani 1 1 d .
C33 C 0.7753(3) 0.38374(15) 0.90590(15) 0.0315(7) Uani 1 1 d .
C34 C 0.7919(2) 0.41151(15) 0.85211(16) 0.0299(7) Uani 1 1 d .
C35 C 0.7134(2) 0.44025(13) 0.81046(14) 0.0227(5) Uani 1 1 d .
C40 C 0.1568(2) 0.31062(10) 0.82016(13) 0.0164(5) Uani 1 1 d .
C41 C 0.1636(2) 0.26779(11) 0.77667(14) 0.0202(5) Uani 1 1 d .
C42 C 0.0869(2) 0.22969(11) 0.75501(16) 0.0270(6) Uani 1 1 d .
C43 C 0.0009(2) 0.23128(13) 0.77858(18) 0.0318(7) Uani 1 1 d .
C44 C -0.0082(2) 0.27165(13) 0.82293(17) 0.0281(6) Uani 1 1 d .
C45 C 0.0687(2) 0.31042(11) 0.84276(14) 0.0203(5) Uani 1 1 d .
C50 C 0.32866(19) 0.31421(10) 0.89082(12) 0.0149(4) Uani 1 1 d .
C51 C 0.4223(2) 0.29813(11) 0.88172(13) 0.0175(5) Uani 1 1 d .
C52 C 0.4874(2) 0.26350(11) 0.92597(14) 0.0199(5) Uani 1 1 d .
C53 C 0.4589(2) 0.24315(11) 0.98026(14) 0.0220(5) Uani 1 1 d .
C54 C 0.3666(2) 0.25805(11) 0.99099(13) 0.0196(5) Uani 1 1 d .
C55 C 0.3042(2) 0.29334(10) 0.94706(13) 0.0172(5) Uani 1 1 d .
C60 C 0.22409(19) 0.40396(10) 0.87463(12) 0.0140(4) Uani 1 1 d .
C61 C 0.28190(19) 0.42751(10) 0.93227(12) 0.0148(4) Uani 1 1 d .
C62 C 0.2602(2) 0.47896(11) 0.95427(12) 0.0180(5) Uani 1 1 d .
C63 C 0.1804(2) 0.50942(11) 0.91888(14) 0.0198(5) Uani 1 1 d .
C64 C 0.1223(2) 0.48811(11) 0.86075(14) 0.0201(5) Uani 1 1 d .
C65 C 0.1446(2) 0.43672(11) 0.83984(12) 0.0173(5) Uani 1 1 d .
C70 C 0.0785(2) 0.43379(11) 0.63375(12) 0.0174(5) Uani 1 1 d .
C71 C 0.0566(2) 0.37926(11) 0.64604(12) 0.0184(5) Uani 1 1 d .
C72 C -0.0354(2) 0.36316(12) 0.65769(13) 0.0212(5) Uani 1 1 d .
C73 C -0.1089(2) 0.40203(14) 0.65940(13) 0.0239(6) Uani 1 1 d .
C74 C -0.0903(2) 0.45644(13) 0.64786(13) 0.0230(5) Uani 1 1 d .
C75 C 0.0013(2) 0.47112(12) 0.63480(13) 0.0199(5) Uani 1 1 d .
C80 C 0.2007(2) 0.50913(12) 0.61092(13) 0.0197(5) Uani 1 1 d .
C81 C 0.2104(2) 0.53639(11) 0.55439(13) 0.0197(5) Uani 1 1 d .
C82 C 0.2339(2) 0.59227(13) 0.55382(16) 0.0267(6) Uani 1 1 d .
C83 C 0.2490(3) 0.62257(13) 0.61083(19) 0.0343(7) Uani 1 1 d .
C84 C 0.2375(3) 0.59733(16) 0.66713(18) 0.0372(8) Uani 1 1 d .
C85 C 0.2131(2) 0.54241(15) 0.66683(15) 0.0299(6) Uani 1 1 d .
C90 C 0.1871(2) 0.41537(11) 0.55407(13) 0.0181(5) Uani 1 1 d .
C91 C 0.1014(2) 0.40448(11) 0.50338(13) 0.0175(5) Uani 1 1 d .
C92 C 0.1053(2) 0.37645(11) 0.44665(14) 0.0216(5) Uani 1 1 d .
C93 C 0.1978(3) 0.35891(12) 0.43758(16) 0.0272(6) Uani 1 1 d .
C94 C 0.2841(3) 0.36961(14) 0.48604(18) 0.0311(7) Uani 1 1 d .
C95 C 0.2790(2) 0.39824(13) 0.54236(15) 0.0256(6) Uani 1 1 d .
C100 C 0.3172(4) 0.19993(17) 0.6161(3) 0.0550(12) Uani 1 1 d .
H10A H 0.2778 0.1938 0.6497 0.066 Uiso 1 1 calc R
H10B H 0.3164 0.1653 0.5909 0.066 Uiso 1 1 calc R
C101 C 0.2707(4) 0.2451(2) 0.5714(3) 0.0610(14) Uani 1 1 d .
H10C H 0.2738 0.2795 0.5965 0.092 Uiso 1 1 calc R
H10D H 0.1995 0.2360 0.5510 0.092 Uiso 1 1 calc R
H10E H 0.3080 0.2497 0.5370 0.092 Uiso 1 1 calc R
C102 C 0.4883(4) 0.1686(2) 0.6719(3) 0.0599(13) Uani 1 1 d .
H10F H 0.5600 0.1810 0.6794 0.072 Uiso 1 1 calc R
H10G H 0.4769 0.1387 0.6387 0.072 Uiso 1 1 calc R
C103 C 0.4686(5) 0.1474(3) 0.7357(3) 0.0803(19) Uani 1 1 d .
H10H H 0.4729 0.1780 0.7668 0.120 Uiso 1 1 calc R
H10I H 0.5197 0.1194 0.7546 0.120 Uiso 1 1 calc R
H10J H 0.4005 0.1309 0.7270 0.120 Uiso 1 1 calc R
C104 C 0.6948(3) 0.27401(17) 0.7230(2) 0.0402(8) Uani 1 1 d .
H10K H 0.7484 0.3018 0.7231 0.048 Uiso 1 1 calc R
H10L H 0.7259 0.2369 0.7247 0.048 Uiso 1 1 calc R
C105 C 0.6532(3) 0.28204(16) 0.7809(2) 0.0396(8) Uani 1 1 d .
H10M H 0.6199 0.3182 0.7781 0.059 Uiso 1 1 calc R
H10N H 0.7084 0.2803 0.8209 0.059 Uiso 1 1 calc R
H10O H 0.6033 0.2530 0.7822 0.059 Uiso 1 1 calc R
C106 C 0.6572(3) 0.2720(2) 0.6075(2) 0.0494(10) Uani 1 1 d .
H10P H 0.6851 0.2343 0.6072 0.059 Uiso 1 1 calc R
H10Q H 0.7129 0.2988 0.6087 0.059 Uiso 1 1 calc R
C107 C 0.5752(3) 0.2809(2) 0.5479(2) 0.0517(11) Uani 1 1 d .
H10R H 0.5207 0.2540 0.5467 0.078 Uiso 1 1 calc R
H10S H 0.6023 0.2762 0.5089 0.078 Uiso 1 1 calc R
H10T H 0.5481 0.3184 0.5485 0.078 Uiso 1 1 calc R
Al01 Al 0.34186(6) 0.39303(3) 0.73054(3) 0.01208(14) Uani 1 1 d .
F1 F 0.3879(2) 0.33540(10) 0.69544(11) 0.0484(6) Uani 1 1 d .
F11 F 0.58723(14) 0.40035(8) 0.68909(8) 0.0263(4) Uani 1 1 d .
F12 F 0.61813(16) 0.42869(9) 0.57254(9) 0.0352(5) Uani 1 1 d .
F13 F 0.57955(16) 0.53309(10) 0.52607(9) 0.0363(5) Uani 1 1 d .
F14 F 0.49427(17) 0.60721(9) 0.59588(10) 0.0367(5) Uani 1 1 d .
F15 F 0.46681(14) 0.58177(8) 0.71156(9) 0.0273(4) Uani 1 1 d .
F21 F 0.66997(13) 0.55515(8) 0.81568(10) 0.0324(4) Uani 1 1 d .
F22 F 0.65595(15) 0.64312(9) 0.89026(11) 0.0364(5) Uani 1 1 d .
F23 F 0.48285(16) 0.66110(8) 0.93119(9) 0.0318(4) Uani 1 1 d .
F24 F 0.32725(15) 0.58873(8) 0.89823(11) 0.0332(4) Uani 1 1 d .
F25 F 0.34037(14) 0.49939(8) 0.82921(9) 0.0280(4) Uani 1 1 d .
F31 F 0.51498(14) 0.41724(7) 0.89469(8) 0.0240(3) Uani 1 1 d .
F32 F 0.66389(18) 0.36054(8) 0.97164(9) 0.0353(5) Uani 1 1 d .
F33 F 0.85044(18) 0.35563(11) 0.94594(10) 0.0459(6) Uani 1 1 d .
F34 F 0.88427(15) 0.41113(11) 0.83910(11) 0.0440(6) Uani 1 1 d .
F35 F 0.73855(13) 0.46701(8) 0.76081(8) 0.0265(4) Uani 1 1 d .
F41 F 0.24834(14) 0.26052(7) 0.75497(9) 0.0249(4) Uani 1 1 d .
F42 F 0.09614(16) 0.19134(8) 0.71077(11) 0.0398(5) Uani 1 1 d .
F43 F -0.07427(16) 0.19475(9) 0.75756(13) 0.0469(6) Uani 1 1 d .
F44 F -0.09154(15) 0.27411(9) 0.84644(12) 0.0394(5) Uani 1 1 d .
F45 F 0.05229(12) 0.34826(7) 0.88591(8) 0.0226(3) Uani 1 1 d .
F51 F 0.45763(13) 0.31445(7) 0.83062(8) 0.0236(3) Uani 1 1 d .
F52 F 0.57800(13) 0.25040(8) 0.91545(9) 0.0274(4) Uani 1 1 d .
F53 F 0.52164(15) 0.21014(8) 1.02308(9) 0.0298(4) Uani 1 1 d .
F54 F 0.33842(15) 0.23978(8) 1.04396(9) 0.0276(4) Uani 1 1 d .
F55 F 0.21675(12) 0.30818(7) 0.96160(8) 0.0217(3) Uani 1 1 d .
F61 F 0.36397(12) 0.40209(6) 0.96979(8) 0.0192(3) Uani 1 1 d .
F62 F 0.31990(14) 0.49933(7) 1.01005(8) 0.0254(4) Uani 1 1 d .
F63 F 0.16044(14) 0.55941(7) 0.93938(9) 0.0250(4) Uani 1 1 d .
F64 F 0.04464(15) 0.51738(7) 0.82465(9) 0.0296(4) Uani 1 1 d .
F65 F 0.08470(13) 0.41811(7) 0.78332(8) 0.0234(3) Uani 1 1 d .
F71 F 0.12486(13) 0.33912(7) 0.64501(9) 0.0245(3) Uani 1 1 d .
F72 F -0.05365(14) 0.30990(8) 0.66762(9) 0.0293(4) Uani 1 1 d .
F73 F -0.19726(14) 0.38681(9) 0.67177(10) 0.0324(4) Uani 1 1 d .
F74 F -0.16116(14) 0.49480(8) 0.64844(10) 0.0313(4) Uani 1 1 d .
F75 F 0.00969(14) 0.52506(7) 0.62088(9) 0.0277(4) Uani 1 1 d .
F81 F 0.19629(15) 0.51125(7) 0.49614(8) 0.0262(4) Uani 1 1 d .
F82 F 0.24133(17) 0.61658(8) 0.49810(11) 0.0385(5) Uani 1 1 d .
F83 F 0.2726(2) 0.67624(9) 0.61085(14) 0.0525(7) Uani 1 1 d .
F84 F 0.2496(2) 0.62686(11) 0.72269(13) 0.0595(7) Uani 1 1 d .
F85 F 0.19640(18) 0.52131(11) 0.72219(9) 0.0436(5) Uani 1 1 d .
F91 F 0.00867(12) 0.42213(8) 0.50642(8) 0.0232(3) Uani 1 1 d .
F92 F 0.01967(15) 0.36548(8) 0.40123(9) 0.0282(4) Uani 1 1 d .
F93 F 0.20328(18) 0.33191(9) 0.38294(11) 0.0404(5) Uani 1 1 d .
F94 F 0.37417(17) 0.35234(11) 0.47791(13) 0.0472(6) Uani 1 1 d .
F95 F 0.36812(14) 0.41044(11) 0.58375(10) 0.0406(5) Uani 1 1 d .
O1 O 0.43957(15) 0.43574(10) 0.76769(10) 0.0249(4) Uani 1 1 d .
O2 O 0.28114(15) 0.36583(7) 0.78704(9) 0.0178(4) Uani 1 1 d .
O3 O 0.25923(16) 0.42878(10) 0.67016(10) 0.0295(5) Uani 1 1 d .
O4 O 0.6167(2) 0.27928(13) 0.66521(14) 0.0452(7) Uani 1 1 d .
O5 O 0.4202(3) 0.21466(12) 0.64768(16) 0.0553(8) Uani 1 1 d .
Li1 Li 0.4743(5) 0.2905(3) 0.6648(4) 0.0437(16) Uani 1 1 d .

loop_
_atom_site_aniso_label
_atom_site_aniso_U_11
_atom_site_aniso_U_22
_atom_site_aniso_U_33
_atom_site_aniso_U_23
_atom_site_aniso_U_13
_atom_site_aniso_U_12
C1 0.0139(11) 0.0227(12) 0.0128(10) -0.0054(9) 0.0014(8) -0.0017(9)
C2 0.0169(11) 0.0106(10) 0.0128(10) 0.0010(8) 0.0006(8) 0.0010(8)
C3 0.0159(11) 0.0239(13) 0.0129(11) 0.0042(9) -0.0022(9) 0.0008(9)
C10 0.0142(11) 0.0283(13) 0.0129(11) -0.0050(10) 0.0007(9) -0.0020(10)
C11 0.0180(12) 0.0323(15) 0.0158(12) -0.0062(10) 0.0020(9) 0.0009(11)
C12 0.0211(13) 0.0395(17) 0.0181(12) -0.0106(12) 0.0045(10) 0.0002(12)
C13 0.0252(14) 0.0441(18) 0.0158(12) -0.0018(12) 0.0045(11) -0.0045(13)
C14 0.0249(14) 0.0322(16) 0.0218(13) 0.0036(11) 0.0036(11) -0.0009(12)
C15 0.0187(12) 0.0300(14) 0.0181(12) -0.0026(10) 0.0024(10) -0.0002(11)
C20 0.0169(11) 0.0200(12) 0.0119(10) -0.0020(9) 0.0007(9) 0.0013(9)
C21 0.0163(12) 0.0263(13) 0.0191(12) -0.0048(10) 0.0013(9) 0.0001(10)
C22 0.0253(13) 0.0202(13) 0.0212(13) -0.0031(10) -0.0020(10) -0.0026(10)
C23 0.0324(15) 0.0179(12) 0.0158(12) -0.0017(9) 0.0031(10) 0.0050(11)
C24 0.0255(13) 0.0216(13) 0.0180(12) 0.0024(10) 0.0082(10) 0.0070(10)
C25 0.0187(12) 0.0186(12) 0.0146(11) 0.0017(9) 0.0036(9) 0.0014(9)
C30 0.0182(12) 0.0205(12) 0.0146(11) -0.0060(9) 0.0015(9) -0.0001(9)
C31 0.0214(12) 0.0181(12) 0.0177(11) -0.0066(9) 0.0042(10) 0.0004(10)
C32 0.0397(17) 0.0229(14) 0.0156(12) -0.0036(10) 0.0018(11) 0.0018(12)
C33 0.0297(15) 0.0380(17) 0.0210(13) -0.0033(12) -0.0049(12) 0.0131(13)
C34 0.0186(13) 0.0427(18) 0.0256(14) -0.0059(13) -0.0003(11) 0.0075(12)
C35 0.0187(12) 0.0310(15) 0.0176(12) -0.0052(11) 0.0027(10) 0.0013(11)
C40 0.0177(11) 0.0111(10) 0.0168(11) 0.0009(8) -0.0028(9) 0.0024(9)
C41 0.0216(12) 0.0119(11) 0.0228(13) -0.0008(9) -0.0028(10) 0.0028(9)
C42 0.0253(14) 0.0129(12) 0.0346(16) -0.0063(11) -0.0085(12) 0.0020(10)
C43 0.0224(14) 0.0185(13) 0.0447(19) -0.0022(12) -0.0108(13) -0.0034(11)
C44 0.0191(13) 0.0234(14) 0.0375(17) 0.0023(12) -0.0014(12) -0.0011(11)
C45 0.0192(12) 0.0159(11) 0.0217(12) 0.0009(9) -0.0030(10) 0.0015(9)
C50 0.0182(11) 0.0094(10) 0.0149(11) 0.0009(8) -0.0004(9) 0.0008(8)
C51 0.0217(12) 0.0137(11) 0.0152(11) -0.0013(9) 0.0008(9) -0.0006(9)
C52 0.0191(12) 0.0148(11) 0.0227(12) -0.0028(9) -0.0008(10) 0.0048(9)
C53 0.0270(14) 0.0118(11) 0.0222(13) 0.0020(9) -0.0041(10) 0.0057(10)
C54 0.0238(13) 0.0153(11) 0.0165(11) 0.0024(9) -0.0012(10) 0.0007(10)
C55 0.0191(12) 0.0118(10) 0.0187(11) 0.0011(9) 0.0006(9) 0.0005(9)
C60 0.0183(11) 0.0093(10) 0.0130(10) -0.0001(8) 0.0013(9) 0.0003(8)
C61 0.0182(11) 0.0136(11) 0.0113(10) 0.0016(8) 0.0012(9) 0.0008(9)
C62 0.0236(12) 0.0177(12) 0.0129(11) -0.0049(9) 0.0047(9) -0.0032(10)
C63 0.0270(13) 0.0131(11) 0.0222(12) -0.0021(9) 0.0115(10) 0.0017(10)
C64 0.0247(13) 0.0142(11) 0.0203(12) 0.0029(9) 0.0037(10) 0.0069(10)
C65 0.0227(12) 0.0154(11) 0.0109(10) 0.0003(8) -0.0013(9) 0.0021(9)
C70 0.0176(11) 0.0232(12) 0.0098(10) 0.0019(9) 0.0004(8) -0.0008(9)
C71 0.0191(12) 0.0219(12) 0.0125(10) 0.0000(9) 0.0006(9) 0.0032(10)
C72 0.0241(13) 0.0225(13) 0.0140(11) 0.0003(9) -0.0011(10) -0.0052(10)
C73 0.0194(12) 0.0362(16) 0.0152(12) 0.0000(11) 0.0022(10) -0.0037(11)
C74 0.0216(13) 0.0305(15) 0.0161(12) 0.0026(10) 0.0029(10) 0.0051(11)
C75 0.0226(13) 0.0230(13) 0.0126(11) 0.0035(9) 0.0012(9) 0.0020(10)
C80 0.0169(11) 0.0225(13) 0.0158(11) -0.0001(9) -0.0039(9) -0.0027(10)
C81 0.0182(12) 0.0188(12) 0.0201(12) -0.0013(10) 0.0004(9) -0.0010(9)
C82 0.0220(13) 0.0217(14) 0.0335(16) 0.0032(11) 0.0010(11) -0.0013(11)
C83 0.0281(15) 0.0202(14) 0.048(2) -0.0077(13) -0.0041(14) -0.0009(12)
C84 0.0325(17) 0.0383(18) 0.0335(17) -0.0176(14) -0.0064(13) 0.0001(14)
C85 0.0285(15) 0.0397(18) 0.0170(13) -0.0040(12) -0.0031(11) -0.0038(13)
C90 0.0192(12) 0.0167(11) 0.0181(12) 0.0059(9) 0.0040(9) 0.0003(9)
C91 0.0201(12) 0.0145(11) 0.0183(11) 0.0041(9) 0.0054(9) 0.0019(9)
C92 0.0289(14) 0.0151(12) 0.0219(13) 0.0008(10) 0.0080(11) -0.0040(10)
C93 0.0400(17) 0.0160(12) 0.0321(15) -0.0020(11) 0.0212(13) -0.0019(11)
C94 0.0292(15) 0.0263(15) 0.0444(18) 0.0066(13) 0.0217(14) 0.0064(12)
C95 0.0182(12) 0.0301(15) 0.0286(14) 0.0090(12) 0.0057(11) 0.0006(11)
C100 0.056(3) 0.0275(18) 0.095(4) -0.013(2) 0.044(3) -0.0104(17)
C101 0.043(2) 0.056(3) 0.067(3) -0.025(2) -0.020(2) 0.013(2)
C102 0.056(3) 0.038(2) 0.082(4) -0.006(2) 0.010(2) 0.004(2)
C103 0.089(4) 0.061(3) 0.082(4) 0.031(3) 0.004(3) -0.013(3)
C104 0.0293(17) 0.0386(19) 0.056(2) 0.0054(17) 0.0162(16) 0.0015(14)
C105 0.0327(17) 0.0380(19) 0.044(2) -0.0072(16) 0.0009(15) 0.0024(14)
C106 0.045(2) 0.061(3) 0.046(2) -0.007(2) 0.0175(18) 0.0032(19)
C107 0.045(2) 0.072(3) 0.041(2) -0.001(2) 0.0143(18) 0.009(2)
Al01 0.0136(3) 0.0111(3) 0.0099(3) -0.0027(2) -0.0002(2) 0.0020(3)
F1 0.0740(17) 0.0369(12) 0.0365(11) -0.0045(9) 0.0177(11) 0.0231(11)
F11 0.0293(9) 0.0289(9) 0.0205(8) -0.0075(7) 0.0055(7) 0.0068(7)
F12 0.0376(11) 0.0494(12) 0.0205(8) -0.0117(8) 0.0111(8) 0.0056(9)
F13 0.0410(11) 0.0528(13) 0.0173(8) -0.0004(8) 0.0113(8) -0.0065(9)
F14 0.0447(12) 0.0394(11) 0.0277(10) 0.0095(8) 0.0120(9) 0.0041(9)
F15 0.0314(9) 0.0292(9) 0.0217(8) 0.0005(7) 0.0073(7) 0.0079(7)
F21 0.0188(8) 0.0377(10) 0.0422(11) -0.0193(9) 0.0104(8) -0.0094(7)
F22 0.0319(10) 0.0321(10) 0.0428(11) -0.0172(9) 0.0040(8) -0.0118(8)
F23 0.0458(11) 0.0205(9) 0.0290(9) -0.0086(7) 0.0086(8) 0.0051(8)
F24 0.0357(10) 0.0273(9) 0.0441(11) -0.0057(8) 0.0243(9) 0.0051(8)
F25 0.0234(8) 0.0309(9) 0.0326(9) -0.0037(7) 0.0125(7) -0.0019(7)
F31 0.0289(9) 0.0230(8) 0.0225(8) -0.0026(6) 0.0110(7) -0.0020(7)
F32 0.0560(13) 0.0290(10) 0.0192(8) 0.0035(7) 0.0060(8) 0.0074(9)
F33 0.0422(12) 0.0584(14) 0.0286(10) 0.0027(10) -0.0079(9) 0.0260(11)
F34 0.0182(9) 0.0720(16) 0.0395(11) -0.0008(11) 0.0027(8) 0.0159(10)
F35 0.0167(8) 0.0427(11) 0.0210(8) -0.0008(7) 0.0065(6) -0.0001(7)
F41 0.0282(9) 0.0171(8) 0.0276(9) -0.0082(6) 0.0035(7) 0.0034(6)
F42 0.0353(11) 0.0228(9) 0.0514(13) -0.0216(9) -0.0088(9) 0.0014(8)
F43 0.0267(10) 0.0273(10) 0.0762(17) -0.0121(10) -0.0077(10) -0.0096(8)
F44 0.0199(9) 0.0368(11) 0.0601(14) -0.0015(10) 0.0071(9) -0.0057(8)
F45 0.0197(8) 0.0214(8) 0.0258(8) -0.0011(6) 0.0037(6) 0.0025(6)
F51 0.0230(8) 0.0243(8) 0.0245(8) 0.0039(7) 0.0076(7) 0.0032(6)
F52 0.0212(8) 0.0273(9) 0.0321(9) 0.0014(7) 0.0035(7) 0.0100(7)
F53 0.0336(10) 0.0251(9) 0.0257(9) 0.0080(7) -0.0022(7) 0.0154(7)
F54 0.0359(10) 0.0256(9) 0.0205(8) 0.0110(7) 0.0052(7) 0.0038(7)
F55 0.0191(7) 0.0244(8) 0.0215(8) 0.0067(6) 0.0048(6) 0.0031(6)
F61 0.0208(7) 0.0171(7) 0.0151(7) -0.0010(6) -0.0043(6) 0.0016(6)
F62 0.0326(9) 0.0226(8) 0.0186(8) -0.0097(6) 0.0014(7) -0.0027(7)
F63 0.0334(9) 0.0133(7) 0.0319(9) -0.0055(6) 0.0148(7) 0.0033(6)
F64 0.0339(10) 0.0204(8) 0.0304(9) 0.0033(7) -0.0003(8) 0.0154(7)
F65 0.0286(9) 0.0206(8) 0.0148(7) -0.0015(6) -0.0068(6) 0.0071(7)
F71 0.0260(8) 0.0223(8) 0.0239(8) 0.0024(6) 0.0035(7) 0.0043(7)
F72 0.0313(9) 0.0245(9) 0.0296(9) 0.0027(7) 0.0025(7) -0.0095(7)
F73 0.0221(9) 0.0430(11) 0.0337(10) 0.0017(8) 0.0096(7) -0.0056(8)
F74 0.0269(9) 0.0370(10) 0.0317(10) 0.0044(8) 0.0103(8) 0.0114(8)
F75 0.0287(9) 0.0229(8) 0.0317(9) 0.0093(7) 0.0081(7) 0.0048(7)
F81 0.0402(10) 0.0201(8) 0.0179(8) 0.0022(6) 0.0061(7) -0.0046(7)
F82 0.0466(12) 0.0216(9) 0.0469(12) 0.0100(8) 0.0108(10) -0.0035(8)
F83 0.0545(14) 0.0197(10) 0.0721(17) -0.0116(10) -0.0067(12) -0.0050(9)
F84 0.0696(17) 0.0542(15) 0.0460(14) -0.0335(12) -0.0027(12) -0.0048(13)
F85 0.0538(13) 0.0592(14) 0.0149(8) -0.0061(9) 0.0024(8) -0.0045(11)
F91 0.0186(8) 0.0340(9) 0.0148(7) 0.0003(6) -0.0003(6) 0.0069(7)
F92 0.0359(10) 0.0264(9) 0.0205(8) -0.0060(7) 0.0035(7) -0.0061(7)
F93 0.0569(13) 0.0306(10) 0.0447(12) -0.0134(9) 0.0334(11) -0.0072(9)
F94 0.0341(11) 0.0532(14) 0.0644(15) 0.0041(12) 0.0315(11) 0.0125(10)
F95 0.0168(8) 0.0695(15) 0.0353(11) 0.0092(10) 0.0062(8) -0.0008(9)
O1 0.0183(9) 0.0359(12) 0.0204(9) -0.0113(8) 0.0044(7) -0.0104(8)
O2 0.0284(10) 0.0122(8) 0.0122(8) 0.0003(6) 0.0040(7) 0.0012(7)
O3 0.0199(10) 0.0447(13) 0.0196(10) 0.0148(9) -0.0035(8) 0.0050(9)
O4 0.0486(16) 0.0524(17) 0.0367(14) -0.0034(12) 0.0146(12) 0.0214(13)
O5 0.065(2) 0.0315(14) 0.0568(18) -0.0110(13) -0.0104(15) 0.0095(13)
Li1 0.035(3) 0.040(3) 0.052(4) -0.019(3) 0.002(3) 0.008(3)

loop_
_atom_type_symbol
_atom_type_description
_atom_type_scat_dispersion_real
_atom_type_scat_dispersion_imag
_atom_type_scat_source
C C 0.0033 0.0016 'International Tables Vol C Tables 4.2.6.8 and 6.1.1.4'
H H 0.0000 0.0000 'International Tables Vol C Tables 4.2.6.8 and 6.1.1.4'
Al Al 0.0645 0.0514 'International Tables Vol C Tables 4.2.6.8 and 6.1.1.4'
F F 0.0171 0.0103 'International Tables Vol C Tables 4.2.6.8 and 6.1.1.4'
O O 0.0106 0.0060 'International Tables Vol C Tables 4.2.6.8 and 6.1.1.4'
Li Li -0.0003 0.0001 'International Tables Vol C Tables 4.2.6.8 and 6.1.1.4'

loop_
_geom_angle_atom_site_label_1
_geom_angle_atom_site_label_2
_geom_angle_atom_site_label_3
_geom_angle
O1 C1 C10 108.8(2)
O1 C1 C20 112.7(2)
C10 C1 C20 110.2(2)
O1 C1 C30 108.0(2)
C10 C1 C30 113.8(2)
C20 C1 C30 103.37(19)
O2 C2 C60 106.97(19)
O2 C2 C50 114.0(2)
C60 C2 C50 111.69(19)
O2 C2 C40 108.6(2)
C60 C2 C40 113.0(2)
C50 C2 C40 102.71(19)
O3 C3 C80 106.2(2)
O3 C3 C90 111.0(2)
C80 C3 C90 110.3(2)
O3 C3 C70 109.0(2)
C80 C3 C70 112.5(2)
C90 C3 C70 108.0(2)
C15 C10 C11 115.1(3)
C15 C10 C1 125.4(2)
C11 C10 C1 119.4(3)
F11 C11 C12 117.3(3)
F11 C11 C10 119.8(3)
C12 C11 C10 122.9(3)
F12 C12 C13 120.2(3)
F12 C12 C11 120.1(3)
C13 C12 C11 119.7(3)
F13 C13 C14 120.5(3)
F13 C13 C12 119.8(3)
C14 C13 C12 119.6(3)
F14 C14 C13 120.8(3)
F14 C14 C15 119.6(3)
C13 C14 C15 119.6(3)
F15 C15 C14 114.6(3)
F15 C15 C10 122.5(2)
C14 C15 C10 122.8(3)
C25 C20 C21 115.7(2)
C25 C20 C1 124.1(2)
C21 C20 C1 120.2(2)
F21 C21 C22 116.8(3)
F21 C21 C20 119.7(2)
C22 C21 C20 123.4(3)
F22 C22 C23 119.9(3)
F22 C22 C21 120.9(3)
C23 C22 C21 119.3(3)
F23 C23 C24 120.3(3)
F23 C23 C22 120.6(3)
C24 C23 C22 119.1(3)
F24 C24 C23 119.4(3)
F24 C24 C25 119.7(3)
C23 C24 C25 120.9(3)
F25 C25 C20 122.7(2)
F25 C25 C24 115.7(2)
C20 C25 C24 121.6(3)
C35 C30 C31 115.1(2)
C35 C30 C1 127.6(2)
C31 C30 C1 117.2(2)
F31 C31 C32 116.3(3)
F31 C31 C30 120.8(2)
C32 C31 C30 122.9(3)
F32 C32 C33 119.9(3)
F32 C32 C31 119.8(3)
C33 C32 C31 120.3(3)
F33 C33 C32 120.3(3)
F33 C33 C34 120.8(3)
C32 C33 C34 118.9(3)
F34 C34 C33 120.5(3)
F34 C34 C35 119.0(3)
C33 C34 C35 120.5(3)
F35 C35 C34 115.6(3)
F35 C35 C30 122.3(3)
C34 C35 C30 122.2(3)
C45 C40 C41 114.7(2)
C45 C40 C2 127.2(2)
C41 C40 C2 117.9(2)
F41 C41 C42 116.0(2)
F41 C41 C40 120.9(2)
C42 C41 C40 123.1(3)
F42 C42 C43 119.9(3)
F42 C42 C41 120.1(3)
C43 C42 C41 120.0(3)
F43 C43 C42 120.5(3)
F43 C43 C44 120.4(3)
C42 C43 C44 119.1(3)
F44 C44 C43 120.1(3)
F44 C44 C45 119.9(3)
C43 C44 C45 120.0(3)
F45 C45 C40 121.6(2)
F45 C45 C44 115.4(3)
C40 C45 C44 123.0(3)
C51 C50 C55 115.3(2)
C51 C50 C2 124.8(2)
C55 C50 C2 119.8(2)
F51 C51 C50 123.1(2)
F51 C51 C52 114.8(2)
C50 C51 C52 122.1(2)
F52 C52 C53 120.2(2)
F52 C52 C51 119.5(3)
C53 C52 C51 120.3(3)
F53 C53 C54 120.2(3)
F53 C53 C52 120.4(3)
C54 C53 C52 119.4(2)
F54 C54 C53 120.4(2)
F54 C54 C55 120.4(3)
C53 C54 C55 119.2(3)
F55 C55 C54 116.5(2)
F55 C55 C50 119.9(2)
C54 C55 C50 123.6(3)
C61 C60 C65 114.9(2)
C61 C60 C2 126.1(2)
C65 C60 C2 118.3(2)
F61 C61 C62 115.5(2)
F61 C61 C60 122.1(2)
C62 C61 C60 122.5(2)
F62 C62 C63 120.2(2)
F62 C62 C61 119.2(2)
C63 C62 C61 120.6(2)
F63 C63 C62 120.6(2)
F63 C63 C64 120.5(2)
C62 C63 C64 118.9(2)
F64 C64 C65 120.1(2)
F64 C64 C63 120.1(2)
C65 C64 C63 119.8(2)
F65 C65 C64 116.9(2)
F65 C65 C60 119.7(2)
C64 C65 C60 123.4(2)
C75 C70 C71 114.9(2)
C75 C70 C3 127.1(2)
C71 C70 C3 117.9(2)
F71 C71 C72 116.8(2)
F71 C71 C70 120.4(2)
C72 C71 C70 122.8(3)
F72 C72 C73 119.5(3)
F72 C72 C71 120.5(3)
C73 C72 C71 120.0(3)
F73 C73 C74 120.6(3)
F73 C73 C72 120.2(3)
C74 C73 C72 119.1(3)
F74 C74 C73 120.1(3)
F74 C74 C75 120.3(3)
C73 C74 C75 119.6(3)
F75 C75 C74 114.8(2)
F75 C75 C70 121.6(2)
C74 C75 C70 123.5(3)
C81 C80 C85 115.0(3)
C81 C80 C3 126.9(2)
C85 C80 C3 118.0(3)
F81 C81 C80 122.7(2)
F81 C81 C82 114.7(3)
C80 C81 C82 122.6(3)
F82 C82 C83 119.9(3)
F82 C82 C81 120.2(3)
C83 C82 C81 119.9(3)
F83 C83 C84 120.7(3)
F83 C83 C82 120.3(4)
C84 C83 C82 119.0(3)
F84 C84 C85 120.0(4)
F84 C84 C83 119.5(3)
C85 C84 C83 120.5(3)
F85 C85 C84 117.3(3)
F85 C85 C80 119.7(3)
C84 C85 C80 122.9(3)
C95 C90 C91 115.1(3)
C95 C90 C3 121.2(2)
C91 C90 C3 123.6(2)
F91 C91 C92 115.4(2)
F91 C91 C90 121.3(2)
C92 C91 C90 123.3(3)
F92 C92 C93 120.1(3)
F92 C92 C91 120.2(3)
C93 C92 C91 119.7(3)
F93 C93 C94 120.7(3)
F93 C93 C92 120.7(3)
C94 C93 C92 118.6(3)
F94 C94 C93 119.0(3)
F94 C94 C95 120.0(3)
C93 C94 C95 121.0(3)
F95 C95 C94 116.1(3)
F95 C95 C90 121.8(3)
C94 C95 C90 122.1(3)
O5 C100 C101 109.0(3)
O5 C102 C103 109.5(5)
O4 C104 C105 109.8(3)
O4 C106 C107 109.2(3)
O3 Al01 O1 109.04(12)
O3 Al01 O2 111.42(11)
O1 Al01 O2 111.32(10)
O3 Al01 F1 109.13(12)
O1 Al01 F1 110.86(13)
O2 Al01 F1 105.01(11)
Al01 F1 Li1 160.4(3)
C1 O1 Al01 161.69(19)
C2 O2 Al01 167.10(18)
C3 O3 Al01 167.4(2)
C104 O4 C106 110.4(3)
C104 O4 Li1 123.6(3)
C106 O4 Li1 125.9(3)
C100 O5 C102 115.6(3)
C100 O5 Li1 126.2(3)
C102 O5 Li1 118.1(3)
F1 Li1 O4 143.2(4)
F1 Li1 O5 112.1(4)
O4 Li1 O5 101.3(3)

loop_
_geom_bond_atom_site_label_1
_geom_bond_atom_site_label_2
_geom_bond_distance
C1 O1 1.365(3)
C1 C10 1.548(4)
C1 C20 1.556(4)
C1 C30 1.557(4)
C2 O2 1.364(3)
C2 C60 1.549(3)
C2 C50 1.557(3)
C2 C40 1.563(4)
C3 O3 1.369(3)
C3 C80 1.552(4)
C3 C90 1.554(4)
C3 C70 1.556(4)
C10 C15 1.391(4)
C10 C11 1.395(4)
C11 F11 1.336(4)
C11 C12 1.380(4)
C12 F12 1.334(3)
C12 C13 1.375(5)
C13 F13 1.340(3)
C13 C14 1.373(5)
C14 F14 1.339(4)
C14 C15 1.387(4)
C15 F15 1.344(3)
C20 C25 1.381(4)
C20 C21 1.390(4)
C21 F21 1.344(3)
C21 C22 1.379(4)
C22 F22 1.340(3)
C22 C23 1.372(4)
C23 F23 1.335(3)
C23 C24 1.368(4)
C24 F24 1.337(3)
C24 C25 1.390(4)
C25 F25 1.331(3)
C30 C35 1.394(4)
C30 C31 1.394(4)
C31 F31 1.338(3)
C31 C32 1.381(4)
C32 F32 1.341(4)
C32 C33 1.365(5)
C33 F33 1.337(3)
C33 C34 1.375(5)
C34 F34 1.343(4)
C34 C35 1.387(4)
C35 F35 1.336(3)
C40 C45 1.386(4)
C40 C41 1.397(4)
C41 F41 1.343(3)
C41 C42 1.381(4)
C42 F42 1.338(4)
C42 C43 1.370(5)
C43 F43 1.339(3)
C43 C44 1.374(5)
C44 F44 1.337(4)
C44 C45 1.388(4)
C45 F45 1.342(3)
C50 C51 1.383(4)
C50 C55 1.392(4)
C51 F51 1.333(3)
C51 C52 1.394(4)
C52 F52 1.335(3)
C52 C53 1.377(4)
C53 F53 1.339(3)
C53 C54 1.370(4)
C54 F54 1.332(3)
C54 C55 1.383(4)
C55 F55 1.341(3)
C60 C61 1.391(3)
C60 C65 1.392(3)
C61 F61 1.344(3)
C61 C62 1.384(4)
C62 F62 1.343(3)
C62 C63 1.368(4)
C63 F63 1.333(3)
C63 C64 1.379(4)
C64 F64 1.339(3)
C64 C65 1.376(4)
C65 F65 1.339(3)
C70 C75 1.385(4)
C70 C71 1.390(4)
C71 F71 1.344(3)
C71 C72 1.382(4)
C72 F72 1.338(3)
C72 C73 1.376(4)
C73 F73 1.336(3)
C73 C74 1.373(4)
C74 F74 1.338(3)
C74 C75 1.379(4)
C75 F75 1.348(3)
C80 C81 1.388(4)
C80 C85 1.397(4)
C81 F81 1.334(3)
C81 C82 1.390(4)
C82 F82 1.331(4)
C82 C83 1.373(5)
C83 F83 1.338(4)
C83 C84 1.369(6)
C84 F84 1.341(4)
C84 C85 1.369(5)
C85 F85 1.335(4)
C90 C95 1.388(4)
C90 C91 1.394(4)
C91 F91 1.342(3)
C91 C92 1.379(4)
C92 F92 1.336(3)
C92 C93 1.378(4)
C93 F93 1.335(4)
C93 C94 1.373(5)
C94 F94 1.339(4)
C94 C95 1.383(5)
C95 F95 1.337(4)
C100 O5 1.435(6)
C100 C101 1.477(7)
C102 O5 1.457(6)
C102 C103 1.515(8)
C104 O4 1.406(5)
C104 C105 1.466(6)
C106 O4 1.452(5)
C106 C107 1.470(6)
Al01 O3 1.706(2)
Al01 O1 1.710(2)
Al01 O2 1.726(2)
Al01 F1 1.759(2)
F1 Li1 1.824(7)
O4 Li1 1.945(7)
O5 Li1 1.976(8)

loop_
_platon_squeeze_void_nr
_platon_squeeze_void_average_x
_platon_squeeze_void_average_y
_platon_squeeze_void_average_z
_platon_squeeze_void_volume
_platon_squeeze_void_count_electrons
_platon_squeeze_void_content
1 0.000 0.500 0.000 219 35 ' '
2 0.500 1.000 0.500 219 35 ' '
